data_2204420
loop_
_publ_author_name
'Hiroyuki Ishida'

_publ_section_title
;
 Bis(3-picolinium) chloranilate dihydrate
;
_journal_issue 10
_journal_name_full 'Acta Crystallographica Section E'
_journal_page_first o1900
_journal_page_last o1901
_journal_paper_doi 10.1107/S1600536804023256
_journal_volume 60
_journal_year 2004
_chemical_formula_iupac '2C6 H8 N 1+, C6 Cl2 O4 2-, 2H2 O'
_chemical_formula_moiety '2C6 H8 N 1+, C6 Cl2 O4 2-, 2H2 O'
_chemical_formula_sum 'C18 H20 Cl2 N2 O6'
_chemical_formula_weight 431.27
_space_group_IT_number 14
_symmetry_cell_setting monoclinic
_symmetry_space_group_name_Hall '-P 2ybc'
_symmetry_space_group_name_H-M 'P 1 21/c 1'
_atom_sites_solution_hydrogens geom
_atom_sites_solution_primary direct
_atom_sites_solution_secondary difmap
_cell_angle_alpha 90
_cell_angle_beta 98.52(3)
_cell_angle_gamma 90
_cell_formula_units_Z 2
_cell_length_a 9.212(6)
_cell_length_b 7.349(2)
_cell_length_c 15.045(4)
_cell_measurement_reflns_used 25
_cell_measurement_temperature 301
_cell_measurement_theta_max 12.0
_cell_measurement_theta_min 11.6
_cell_volume 1007.3(8)
_computing_cell_refinement 'MSC/AFC Diffractometer Control Software'
_computing_data_collection
;
MSC/AFC Diffractometer Control Software
(Molecular Structure Corporation, 1990)
;
_computing_data_reduction
;
TEXSAN for Windows (Molecular Structure Corporation, 1997--1999)
;
_computing_molecular_graphics 'ORTEP-3 (Farrugia, 1997)'
_computing_publication_material 'PLATON (Spek, 2003)'
_computing_structure_refinement 'SHELXL97 (Sheldrick, 1997)'
_computing_structure_solution 'SIR92 (Altomare et al., 1994)'
_diffrn_ambient_temperature 301
_diffrn_measured_fraction_theta_full 0.999
_diffrn_measured_fraction_theta_max 0.999
_diffrn_measurement_device 'Rigaku AFC-5R'
_diffrn_measurement_method \w--2\q
_diffrn_radiation_monochromator graphite
_diffrn_radiation_source 'Rigaku rotating anode'
_diffrn_radiation_type 'Mo K\a'
_diffrn_radiation_wavelength 0.71073
_diffrn_reflns_av_R_equivalents 0.0136
_diffrn_reflns_av_sigmaI/netI 0.0345
_diffrn_reflns_limit_h_max 11
_diffrn_reflns_limit_h_min -2
_diffrn_reflns_limit_k_max 9
_diffrn_reflns_limit_k_min 0
_diffrn_reflns_limit_l_max 19
_diffrn_reflns_limit_l_min -19
_diffrn_reflns_number 3034
_diffrn_reflns_reduction_process 'Lp corrections applied'
_diffrn_reflns_theta_full 27.50
_diffrn_reflns_theta_max 27.5
_diffrn_reflns_theta_min 2.74
_diffrn_standards_decay_% 0.90
_diffrn_standards_interval_count 97
_diffrn_standards_number 3
_exptl_absorpt_coefficient_mu 0.359
_exptl_absorpt_correction_T_max 0.948
_exptl_absorpt_correction_T_min 0.879
_exptl_absorpt_correction_type '\y scan'
_exptl_absorpt_process_details '(North et al., 1968)'
_exptl_crystal_colour purple
_exptl_crystal_density_diffrn 1.422
_exptl_crystal_density_method 'not measured'
_exptl_crystal_description prism
_exptl_crystal_F_000 448.00
_exptl_crystal_size_max 0.40
_exptl_crystal_size_mid 0.30
_exptl_crystal_size_min 0.15
_refine_diff_density_max 0.182
_refine_diff_density_min -0.208
_refine_ls_extinction_method none
_refine_ls_goodness_of_fit_ref 1.00
_refine_ls_hydrogen_treatment mixed
_refine_ls_matrix_type full
_refine_ls_number_parameters 140
_refine_ls_number_reflns 2320
_refine_ls_number_restraints 0
_refine_ls_restrained_S_all 1.00
_refine_ls_R_factor_all 0.081
_refine_ls_R_factor_gt 0.038
_refine_ls_shift/su_max 0.01
_refine_ls_shift/su_mean 0.000
_refine_ls_structure_factor_coef Fsqd
_refine_ls_weighting_details 'calc w = 1/[\s^2^(Fo^2^)+(0.0474P)^2^+0.191P] where P = (Fo^2^+2Fc^2^)/3'
_refine_ls_weighting_scheme calc
_refine_ls_wR_factor_gt 0.090
_refine_ls_wR_factor_ref 0.104
_reflns_number_gt 1521
_reflns_number_total 2320
_reflns_threshold_expression I>2\s(I)
_cod_data_source_file ww6295.cif
_cod_data_source_block I
_cod_original_cell_volume 1007.4(8)
_cod_original_sg_symbol_H-M 'P 21/c'
_cod_original_formula_sum 'C18 H20 Cl2 N2 O6 '
_cod_database_code 2204420
_cod_database_fobs_code 2204420

loop_
_symmetry_equiv_pos_as_xyz
'   +x,   +y,   +z'
'   -x,1/2+y,1/2-z'
'   -x,   -y,   -z'
'   +x,1/2-y,1/2+z'

loop_
_atom_site_label
_atom_site_fract_x
_atom_site_fract_y
_atom_site_fract_z
_atom_site_U_iso_or_equiv
_atom_site_adp_type
_atom_site_calc_flag
_atom_site_refinement_flags
_atom_site_occupancy
_atom_site_type_symbol
Cl 0.51250(6) 0.47787(9) 0.29090(3) 0.0571(2) Uani d . 1 Cl
O1 0.25959(15) 0.3953(2) 0.38805(9) 0.0546(4) Uani d . 1 O
O2 0.74710(15) 0.6000(2) 0.43714(9) 0.0527(4) Uani d . 1 O
O3 0.8470(2) 0.7181(3) 0.27802(13) 0.0737(6) Uani d . 1 O
N 0.0011(2) 0.2695(3) 0.46111(14) 0.0521(5) Uani d . 1 N
C1 0.3751(2) 0.4425(3) 0.43616(12) 0.0377(4) Uani d . 1 C
C2 0.5061(2) 0.4892(3) 0.40537(12) 0.0384(4) Uani d . 1 C
C3 0.62987(19) 0.5501(2) 0.46204(12) 0.0371(4) Uani d . 1 C
C4 -0.0661(2) 0.2227(3) 0.53024(15) 0.0513(5) Uani d . 1 C
C5 -0.2008(2) 0.1392(3) 0.51637(16) 0.0517(5) Uani d . 1 C
C6 -0.2613(2) 0.1055(3) 0.42840(17) 0.0598(6) Uani d . 1 C
C7 -0.1900(3) 0.1568(4) 0.35898(17) 0.0656(7) Uani d . 1 C
C8 -0.0573(2) 0.2402(3) 0.37649(16) 0.0598(6) Uani d . 1 C
C9 -0.2769(3) 0.0863(4) 0.5940(2) 0.0837(9) Uani d . 1 C
H1 0.082(3) 0.317(4) 0.470(2) 0.091(10) Uiso d . 1 H
H2 -0.0212 0.2470 0.5886 0.062 Uiso calc R 1 H
H3 -0.3516 0.0472 0.4162 0.072 Uiso calc R 1 H
H4 -0.2322 0.1347 0.2999 0.079 Uiso calc R 1 H
H5 -0.0081 0.2763 0.3297 0.072 Uiso calc R 1 H
H6 -0.2935 -0.0427 0.5928 0.126 Uiso calc R 1 H
H7 -0.3692 0.1487 0.5895 0.126 Uiso calc R 1 H
H8 -0.2167 0.1190 0.6493 0.126 Uiso calc R 1 H
H9 0.798(4) 0.688(4) 0.313(2) 0.097(12) Uiso d . 1 H
H10 0.791(4) 0.760(5) 0.229(2) 0.118(12) Uiso d . 1 H

loop_
_atom_site_aniso_label
_atom_site_aniso_U_11
_atom_site_aniso_U_22
_atom_site_aniso_U_33
_atom_site_aniso_U_12
_atom_site_aniso_U_13
_atom_site_aniso_U_23
Cl 0.0461(3) 0.0881(4) 0.0362(2) -0.0046(3) 0.00284(19) -0.0016(3)
O1 0.0370(8) 0.0807(11) 0.0441(8) -0.0147(7) -0.0003(6) -0.0105(7)
O2 0.0365(7) 0.0772(10) 0.0445(8) -0.0148(7) 0.0061(6) 0.0006(7)
O3 0.0506(10) 0.1230(17) 0.0471(9) -0.0085(11) 0.0061(8) 0.0177(10)
N 0.0299(9) 0.0521(11) 0.0722(12) -0.0031(8) 0.0004(8) -0.0028(9)
C1 0.0318(9) 0.0388(10) 0.0409(9) -0.0001(8) -0.0002(7) -0.0032(8)
C2 0.0334(9) 0.0461(11) 0.0347(8) 0.0009(8) 0.0016(7) -0.0009(8)
C3 0.0311(9) 0.0386(10) 0.0411(9) 0.0007(8) 0.0038(7) 0.0013(8)
C4 0.0481(12) 0.0491(12) 0.0528(12) 0.0078(10) -0.0052(10) -0.0030(10)
C5 0.0444(12) 0.0426(12) 0.0688(14) 0.0075(9) 0.0110(10) 0.0086(10)
C6 0.0355(11) 0.0599(14) 0.0810(17) -0.0095(10) -0.0009(11) -0.0009(12)
C7 0.0504(13) 0.0836(18) 0.0581(14) -0.0012(13) -0.0072(11) -0.0083(13)
C8 0.0470(12) 0.0737(16) 0.0605(14) 0.0011(12) 0.0139(10) 0.0036(12)
C9 0.091(2) 0.0755(18) 0.093(2) 0.0147(16) 0.0416(17) 0.0241(16)

loop_
_atom_type_symbol
_atom_type_description
_atom_type_scat_dispersion_real
_atom_type_scat_dispersion_imag
_atom_type_scat_source
C C 0.0033 0.0016 'International Tables Vol C Tables 4.2.6.8 and 6.1.1.4'
H H 0.0000 0.0000 'International Tables Vol C Tables 4.2.6.8 and 6.1.1.4'
N N 0.0061 0.0033 'International Tables Vol C Tables 4.2.6.8 and 6.1.1.4'
O O 0.0106 0.0060 'International Tables Vol C Tables 4.2.6.8 and 6.1.1.4'
Cl Cl 0.1484 0.1585 'International Tables Vol C Tables 4.2.6.8 and 6.1.1.4'

loop_
_geom_angle_atom_site_label_1
_geom_angle_atom_site_label_2
_geom_angle_atom_site_label_3
_geom_angle_site_symmetry_3
_geom_angle
H9 O3 H10 . 110(3)
C8 N C4 . 122.6(2)
C8 N H1 . 117(2)
C4 N H1 . 120(2)
O1 C1 C2 . 125.56(18)
O1 C1 C3 3_666 116.07(16)
C2 C1 C3 3_666 118.37(16)
C3 C2 C1 . 123.00(17)
C3 C2 Cl . 118.59(15)
C1 C2 Cl . 118.38(14)
O2 C3 C2 . 125.19(18)
O2 C3 C1 3_666 116.25(16)
C2 C3 C1 3_666 118.56(16)
N C4 C5 . 120.7(2)
N C4 H2 . 119.6
C5 C4 H2 . 119.6
C4 C5 C6 . 117.0(2)
C4 C5 C9 . 120.9(2)
C6 C5 C9 . 122.1(2)
C7 C6 C5 . 120.8(2)
C7 C6 H3 . 119.6
C5 C6 H3 . 119.6
C8 C7 C6 . 119.8(2)
C8 C7 H4 . 120.1
C6 C7 H4 . 120.1
N C8 C7 . 119.1(2)
N C8 H5 . 120.5
C7 C8 H5 . 120.5
C5 C9 H6 . 109.5
C5 C9 H7 . 109.5
H6 C9 H7 . 109.5
C5 C9 H8 . 109.5
H6 C9 H8 . 109.5
H7 C9 H8 . 109.5

loop_
_geom_bond_atom_site_label_1
_geom_bond_atom_site_label_2
_geom_bond_site_symmetry_2
_geom_bond_distance
_geom_bond_publ_flag
Cl C2 . 1.7339(19) yes
O1 C1 . 1.244(2) yes
O2 C3 . 1.249(2) yes
O3 H9 . 0.77(3) ?
O3 H10 . 0.88(4) ?
N C8 . 1.324(3) yes
N C4 . 1.332(3) yes
N H1 . 0.81(3) ?
C1 C2 . 1.398(3) yes
C1 C3 3_666 1.540(3) yes
C2 C3 . 1.392(3) yes
C3 C1 3_666 1.540(3) ?
C4 C5 . 1.372(3) ?
C4 H2 . 0.93 ?
C5 C6 . 1.380(3) ?
C5 C9 . 1.499(3) yes
C6 C7 . 1.367(3) ?
C6 H3 . 0.93 ?
C7 C8 . 1.358(3) ?
C7 H4 . 0.93 ?
C8 H5 . 0.93 ?
C9 H6 . 0.96 ?
C9 H7 . 0.96 ?
C9 H8 . 0.96 ?

loop_
_geom_contact_atom_site_label_1
_geom_contact_atom_site_label_2
_geom_contact_distance
_geom_contact_site_symmetry_2
_geom_contact_publ_flag
O1 O3 2.859(3) 2_645 no
O1 N 2.917(3) . no
O1 C8 3.115(3) . no
O2 N 2.755(3) 3_666 no
O2 O3 2.826(3) . no
O2 C4 3.185(3) 3_666 no
O2 C8 3.400(3) 1_655 no
O3 C8 3.243(4) 2_655 no
O3 C4 3.295(4) 3_666 no
C3 C5 3.441(3) 1_655 no
C3 C6 3.477(3) 1_655 no

loop_
_geom_hbond_atom_site_label_D
_geom_hbond_atom_site_label_H
_geom_hbond_atom_site_label_A
_geom_hbond_site_symmetry_A
_geom_hbond_distance_DH
_geom_hbond_distance_HA
_geom_hbond_distance_DA
_geom_hbond_angle_DHA
_geom_hbond_publ_flag
N H1 O1 . 0.82(3) 2.26(3) 2.917(3) 137(3) yes
N H1 O2 3_666 0.82(3) 2.04(3) 2.755(3) 147(3) yes
O3 H9 O2 . 0.78(3) 2.09(3) 2.826(3) 158(3) yes
O3 H10 O1 2_655 0.89(3) 2.02(3) 2.859(3) 158(3) yes
C4 H2 O3 3_666 0.93 2.39 3.295(4) 164 yes
C8 H5 O3 2_645 0.93 2.39 3.243(4) 152 yes

loop_
_geom_torsion_atom_site_label_1
_geom_torsion_atom_site_label_2
_geom_torsion_atom_site_label_3
_geom_torsion_atom_site_label_4
_geom_torsion_site_symmetry_1
_geom_torsion_site_symmetry_4
_geom_torsion
O1 C1 C2 C3 . . 176.56(19)
C3 C1 C2 C3 3_666 . -3.1(3)
O1 C1 C2 Cl . . -1.2(3)
C3 C1 C2 Cl 3_666 . 179.16(13)
C1 C2 C3 O2 . . -177.06(19)
Cl C2 C3 O2 . . 0.7(3)
C1 C2 C3 C1 . 3_666 3.1(3)
Cl C2 C3 C1 . 3_666 -179.16(13)
C8 N C4 C5 . . 0.6(3)
N C4 C5 C6 . . 0.5(3)
N C4 C5 C9 . . -180.0(2)
C4 C5 C6 C7 . . -1.1(3)
C9 C5 C6 C7 . . 179.4(2)
C5 C6 C7 C8 . . 0.7(4)
C4 N C8 C7 . . -1.0(4)
C6 C7 C8 N . . 0.4(4)
